data_1550283
loop_
_publ_author_name
'Chambers, Geoffrey M.'
'Johnson, Samantha I.'
'Raugei, Simone'
'Bullock, R. Morris'

_publ_section_title
;
 Anion control of tautomeric equilibria: Fe--H vs. N--H influenced by
 NH&#x22EF;F hydrogen bonding
;
_journal_name_full 'Chemical Science'
_journal_paper_doi 10.1039/C8SC04239J
_journal_year 2019
_chemical_formula_moiety 'C14 H28 Fe N O3 P2, B C24 F20'
_chemical_formula_sum 'C38 H28 B F20 Fe N O3 P2'
_chemical_formula_weight 1055.21
_chemical_name_systematic
; 
 ? 
;
_chemical_properties_physical Air-sensitive,Moisture-sensitive
_space_group_crystal_system monoclinic
_space_group_IT_number 14
_space_group_name_Hall '-P 2yn'
_space_group_name_H-M_alt 'P 1 21/n 1'
_symmetry_space_group_name_Hall '-P 2yn'
_symmetry_space_group_name_H-M 'P 1 21/n 1'
_atom_sites_solution_hydrogens mixed
_audit_creation_date 2017-12-11
_audit_creation_method
; 
Olex2 1.2 
(compiled 2017.08.10 svn.r3458 for OlexSys, GUI svn.r5381) 
;
_audit_update_record
;
2017-12-12 deposited with the CCDC.
2018-11-23 downloaded from the CCDC.
;
_cell_angle_alpha 90
_cell_angle_beta 96.014(6)
_cell_angle_gamma 90
_cell_formula_units_Z 4
_cell_length_a 10.343(2)
_cell_length_b 23.935(8)
_cell_length_c 16.484(3)
_cell_measurement_reflns_used 9890
_cell_measurement_temperature 273(2)
_cell_measurement_theta_max 23.426
_cell_measurement_theta_min 2.386
_cell_volume 4058.3(17)
_computing_cell_refinement 'SAINT V8.34A (Bruker, 2005)'
_computing_data_collection 'APEX2 V2013.10-0 (Bruker, 2013)'
_computing_data_reduction
; 
SAINT V8.34A, XPREP v2013/3, SADABS V2012/1, TWINABS V2012/1 
(Bruker, 2012 & 2013) 
;
_computing_molecular_graphics 'Olex2 (Dolomanov et al., 2009)'
_computing_publication_material 'Olex2 (Dolomanov et al., 2009)'
_computing_structure_refinement 'SHELX-2013-4 (Sheldrick, 2013)'
_computing_structure_solution 'SHELX-2013-4 (Sheldrick, 2013)'
_diffrn_ambient_temperature 273.15
_diffrn_measured_fraction_theta_full 1.000
_diffrn_measured_fraction_theta_max 1.000
_diffrn_measurement_device_type 'Bruker APEX-II CCD'
_diffrn_measurement_method '\f and \w scans'
_diffrn_radiation_type MoK\a
_diffrn_radiation_wavelength 0.71073
_diffrn_radiation_wavelength_id a44a_0m
_diffrn_reflns_av_R_equivalents 0.0760
_diffrn_reflns_av_unetI/netI 0.0449
_diffrn_reflns_Laue_measured_fraction_full 1.000
_diffrn_reflns_Laue_measured_fraction_max 1.000
_diffrn_reflns_limit_h_max 12
_diffrn_reflns_limit_h_min -12
_diffrn_reflns_limit_k_max 28
_diffrn_reflns_limit_k_min -28
_diffrn_reflns_limit_l_max 19
_diffrn_reflns_limit_l_min -19
_diffrn_reflns_number 81884
_diffrn_reflns_point_group_measured_fraction_full 1.000
_diffrn_reflns_point_group_measured_fraction_max 1.000
_diffrn_reflns_theta_full 25.242
_diffrn_reflns_theta_max 25.379
_diffrn_reflns_theta_min 1.506
_diffrn_standards_number 0
_exptl_absorpt_coefficient_mu 0.583
_exptl_absorpt_correction_T_max 0.9927
_exptl_absorpt_correction_T_min 0.8486
_exptl_absorpt_correction_type integration
_exptl_absorpt_process_details 'SADABS-2014/5 (Bruker,2014/5) was used for absorption correction.'
_exptl_crystal_colour colourless
_exptl_crystal_colour_primary colourless
_exptl_crystal_density_diffrn 1.727
_exptl_crystal_description prism
_exptl_crystal_F_000 2112
_exptl_crystal_id a44a_0m
_exptl_crystal_preparation
; 
The data crystal was mounted using oil (Parantone-N, Exxon) to a 
0.3 mm cryo-loop (Hampton Research) with the -2 1 -1 scattering 
planes roughly normal to the spindle axis. 
;
_exptl_crystal_size_max 0.441
_exptl_crystal_size_mid 0.057
_exptl_crystal_size_min 0.053
_refine_diff_density_max 1.085
_refine_diff_density_min -0.771
_refine_diff_density_rms 0.069
_refine_ls_extinction_method none
_refine_ls_goodness_of_fit_ref 1.037
_refine_ls_hydrogen_treatment mixed
_refine_ls_matrix_type full
_refine_ls_number_parameters 603
_refine_ls_number_reflns 7455
_refine_ls_number_restraints 0
_refine_ls_restrained_S_all 1.037
_refine_ls_R_factor_all 0.0665
_refine_ls_R_factor_gt 0.0386
_refine_ls_shift/su_max 0.001
_refine_ls_shift/su_mean 0.000
_refine_ls_structure_factor_coef Fsqd
_refine_ls_weighting_details 'w=1/[\s^2^(Fo^2^)+(0.0267P)^2^+5.6057P] where P=(Fo^2^+2Fc^2^)/3'
_refine_ls_weighting_scheme calc
_refine_ls_wR_factor_gt 0.0754
_refine_ls_wR_factor_ref 0.0835
_reflns_Friedel_coverage 0.000
_reflns_number_gt 5492
_reflns_number_total 7455
_reflns_threshold_expression 'I > 2\s(I)'
_cod_data_source_file c8sc04239j5.cif
_cod_data_source_block 14_01
_cod_depositor_comments
;
The following automatic conversions were performed:

'_exptl_absorpt_correction_type' value 'Integration' changed to
'integration' according to
/home/data/users/saulius/crontab/automatic-downloads/rss-feeds/RSC/lib/dictionaries/cif_core.dic
dictionary named 'cif_core.dic' version 2.4.2 from 2011-04-26.

Automatic conversion script
Id: cif_fix_values 4973 2017-02-22 13:04:09Z antanas 
;
_cod_original_cell_volume 4058.2(18)
_cod_database_code 1550283
_shelxl_version_number 2014-3
_shelx_space_group_comment
; 
The symmetry employed for this shelxl refinement is uniquely defined 
by the following loop, which should always be used as a source of 
symmetry information in preference to the above space-group names. 
They are only intended as comments. 
;
_shelx_estimated_absorpt_t_max 0.970
_shelx_estimated_absorpt_t_min 0.783
_olex2_refinement_description
; 
1. Fixed Uiso 
 At 1.2 times of: 
  All C(H,H) groups 
 At 1.5 times of: 
  All C(H) groups, All C(H,H,H) groups 
2.a Secondary CH2 refined with riding coordinates: 
 C4(H4a,H4b), C13(H13a,H13b), C5(H5a,H5b), C9(H9a,H9b), C7(H7a,H7b), C11(H11a, 
 H11b) 
2.b Idealised Me refined as rotating group: 
 C12(H12a,H12b,H12c), C8(H8a,H8b,H8c), C10(H10a,H10b,H10c), C6(H6a,H6b,H6c), 
 C1AA(H1Aa,H1Ab,H1Ac) 
;
_olex2_submission_special_instructions 'No special instructions were received'

loop_
_space_group_symop_operation_xyz
'x, y, z'
'-x+1/2, y+1/2, -z+1/2'
'-x, -y, -z'
'x-1/2, -y-1/2, z-1/2'

loop_
_atom_site_label
_atom_site_type_symbol
_atom_site_fract_x
_atom_site_fract_y
_atom_site_fract_z
_atom_site_U_iso_or_equiv
_atom_site_adp_type
_atom_site_occupancy
_atom_site_site_symmetry_order
_atom_site_calc_flag
_atom_site_refinement_flags_posn
Fe1 Fe 0.34120(4) 0.74689(2) 0.50141(2) 0.01406(10) Uani 1 1 d .
P1 P 0.53896(7) 0.71434(3) 0.47790(4) 0.01312(16) Uani 1 1 d .
P2 P 0.33530(7) 0.80206(3) 0.39119(5) 0.01861(18) Uani 1 1 d .
F15 F 0.23458(15) 0.38901(6) 0.65329(9) 0.0166(4) Uani 1 1 d .
F16 F 0.30651(15) 0.48515(7) 0.57103(9) 0.0186(4) Uani 1 1 d .
F9 F 0.65672(15) 0.36286(7) 0.78192(10) 0.0212(4) Uani 1 1 d .
F10 F 0.40769(15) 0.38024(6) 0.79692(9) 0.0175(4) Uani 1 1 d .
F12 F -0.09223(15) 0.38630(7) 0.88982(10) 0.0219(4) Uani 1 1 d .
F11 F 0.06044(15) 0.47394(6) 0.87811(9) 0.0175(4) Uani 1 1 d .
F4 F 0.38103(16) 0.51352(7) 1.05179(10) 0.0240(4) Uani 1 1 d .
C19 C 0.3210(3) 0.50808(11) 0.90952(17) 0.0153(6) Uani 1 1 d .
F17 F 0.16657(17) 0.53659(7) 0.45053(9) 0.0256(4) Uani 1 1 d .
F14 F 0.07898(15) 0.30112(7) 0.66654(10) 0.0207(4) Uani 1 1 d .
F19 F -0.10781(15) 0.61112(7) 0.63475(10) 0.0249(4) Uani 1 1 d .
F6 F 0.44106(15) 0.56002(6) 0.67913(10) 0.0204(4) Uani 1 1 d .
F7 F 0.68934(16) 0.53997(7) 0.66171(11) 0.0272(4) Uani 1 1 d .
F2 F 0.32759(18) 0.67725(7) 0.89293(11) 0.0269(4) Uani 1 1 d .
F1 F 0.25972(16) 0.61732(6) 0.76148(9) 0.0212(4) Uani 1 1 d .
F3 F 0.38128(17) 0.62723(7) 1.04200(10) 0.0275(4) Uani 1 1 d .
F8 F 0.80342(15) 0.44232(7) 0.71589(10) 0.0256(4) Uani 1 1 d .
F20 F 0.02539(16) 0.55646(7) 0.75613(9) 0.0207(4) Uani 1 1 d .
F13 F -0.08676(16) 0.29822(7) 0.78406(10) 0.0226(4) Uani 1 1 d .
F18 F -0.04173(17) 0.60148(7) 0.47922(10) 0.0286(4) Uani 1 1 d .
O2 O 0.1247(2) 0.81074(10) 0.55714(14) 0.0357(6) Uani 1 1 d .
C25 C 0.4720(3) 0.42236(12) 0.76335(16) 0.0145(6) Uani 1 1 d .
O3 O 0.3863(2) 0.69519(10) 0.66346(14) 0.0381(6) Uani 1 1 d .
O1 O 0.1913(2) 0.66081(10) 0.40315(15) 0.0359(6) Uani 1 1 d .
C15 C 0.2887(3) 0.58840(12) 0.83204(17) 0.0161(6) Uani 1 1 d .
C4 C 0.5704(3) 0.70950(12) 0.37070(16) 0.0176(6) Uani 1 1 d .
H4A H 0.6611 0.7000 0.3685 0.021 Uiso 1 1 calc R
H4B H 0.5185 0.6793 0.3451 0.021 Uiso 1 1 calc R
N1 N 0.5419(2) 0.76030(10) 0.32426(14) 0.0182(6) Uani 1 1 d .
C35 C 0.0281(3) 0.57508(12) 0.54105(18) 0.0184(7) Uani 1 1 d .
C12 C 0.3545(3) 0.90917(14) 0.4542(2) 0.0321(8) Uani 1 1 d .
H12A H 0.2699 0.9186 0.4281 0.048 Uiso 1 1 calc GR
H12B H 0.4066 0.9424 0.4611 0.048 Uiso 1 1 calc GR
H12C H 0.3461 0.8928 0.5065 0.048 Uiso 1 1 calc GR
C36 C -0.0054(3) 0.57921(12) 0.61913(18) 0.0176(7) Uani 1 1 d .
C28 C -0.0080(3) 0.38647(12) 0.83236(16) 0.0143(6) Uani 1 1 d .
C24 C 0.6022(3) 0.41202(12) 0.75663(17) 0.0157(6) Uani 1 1 d .
C8 C 0.8083(3) 0.73264(13) 0.5296(2) 0.0240(7) Uani 1 1 d .
H8A H 0.8268 0.7236 0.4753 0.036 Uiso 1 1 calc GR
H8B H 0.8143 0.6995 0.5625 0.036 Uiso 1 1 calc GR
H8C H 0.8700 0.7597 0.5527 0.036 Uiso 1 1 calc GR
C26 C 0.1622(3) 0.43526(11) 0.76734(16) 0.0127(6) Uani 1 1 d .
C21 C 0.4894(3) 0.50963(12) 0.70493(17) 0.0152(6) Uani 1 1 d .
C10 C 0.4755(3) 0.59854(12) 0.48915(19) 0.0237(7) Uani 1 1 d .
H10A H 0.4576 0.5981 0.4308 0.036 Uiso 1 1 calc GR
H10B H 0.3970 0.6067 0.5132 0.036 Uiso 1 1 calc GR
H10C H 0.5079 0.5627 0.5077 0.036 Uiso 1 1 calc GR
C13 C 0.1677(3) 0.81772(13) 0.34891(19) 0.0284(8) Uani 1 1 d .
H13A H 0.1225 0.7827 0.3370 0.034 Uiso 1 1 calc R
H13B H 0.1244 0.8368 0.3904 0.034 Uiso 1 1 calc R
C22 C 0.6191(3) 0.50084(12) 0.69613(17) 0.0180(7) Uani 1 1 d .
C29 C -0.0063(3) 0.34230(12) 0.77928(17) 0.0161(6) Uani 1 1 d .
C23 C 0.6771(3) 0.45173(13) 0.72300(17) 0.0186(7) Uani 1 1 d .
C34 C 0.1335(3) 0.54268(12) 0.52704(17) 0.0176(7) Uani 1 1 d .
C31 C 0.1562(3) 0.38985(12) 0.71456(16) 0.0132(6) Uani 1 1 d .
C37 C 0.0674(3) 0.55126(12) 0.68098(16) 0.0153(6) Uani 1 1 d .
C20 C 0.4082(3) 0.47115(12) 0.73731(16) 0.0135(6) Uani 1 1 d .
C27 C 0.0731(3) 0.43164(11) 0.82489(16) 0.0138(6) Uani 1 1 d .
C33 C 0.2046(3) 0.51595(11) 0.59143(17) 0.0141(6) Uani 1 1 d .
C32 C 0.1779(3) 0.51995(11) 0.67188(16) 0.0127(6) Uani 1 1 d .
C5 C 0.4055(3) 0.77022(13) 0.30406(18) 0.0237(7) Uani 1 1 d .
H5A H 0.3617 0.7352 0.2898 0.028 Uiso 1 1 calc R
H5B H 0.3925 0.7949 0.2572 0.028 Uiso 1 1 calc R
C30 C 0.0769(3) 0.34417(11) 0.71927(17) 0.0153(6) Uani 1 1 d .
C9 C 0.5773(3) 0.64340(12) 0.51425(17) 0.0172(6) Uani 1 1 d .
H9A H 0.6586 0.6322 0.4946 0.021 Uiso 1 1 calc R
H9B H 0.5912 0.6443 0.5733 0.021 Uiso 1 1 calc R
C7 C 0.6711(3) 0.75673(12) 0.52685(18) 0.0185(7) Uani 1 1 d .
H7A H 0.6702 0.7924 0.4989 0.022 Uiso 1 1 calc R
H7B H 0.6532 0.7640 0.5824 0.022 Uiso 1 1 calc R
B1 B 0.2576(3) 0.48871(13) 0.75211(19) 0.0134(7) Uani 1 1 d .
C6 C 0.6101(3) 0.75977(13) 0.25005(18) 0.0276(8) Uani 1 1 d .
H6A H 0.7015 0.7545 0.2649 0.041 Uiso 1 1 calc GR
H6B H 0.5961 0.7947 0.2218 0.041 Uiso 1 1 calc GR
H6C H 0.5771 0.7298 0.2151 0.041 Uiso 1 1 calc GR
C3 C 0.3677(3) 0.71355(13) 0.5995(2) 0.0243(7) Uani 1 1 d .
C11 C 0.4188(3) 0.86792(13) 0.40185(19) 0.0260(7) Uani 1 1 d .
H11A H 0.5073 0.8615 0.4257 0.031 Uiso 1 1 calc R
H11B H 0.4228 0.8840 0.3482 0.031 Uiso 1 1 calc R
C1AA C 0.1543(4) 0.85315(16) 0.2723(2) 0.0420(10) Uani 1 1 d .
H1AA H 0.1870 0.8328 0.2286 0.063 Uiso 1 1 calc GR
H1AB H 0.2031 0.8870 0.2820 0.063 Uiso 1 1 calc GR
H1AC H 0.0644 0.8620 0.2578 0.063 Uiso 1 1 calc GR
C1 C 0.2502(3) 0.69300(14) 0.4421(2) 0.0238(7) Uani 1 1 d .
C14 C 0.2845(3) 0.53059(12) 0.83255(17) 0.0142(6) Uani 1 1 d .
C16 C 0.3219(3) 0.62103(12) 0.89960(18) 0.0200(7) Uani 1 1 d .
F5 F 0.32966(15) 0.45176(6) 0.91808(9) 0.0175(4) Uani 1 1 d .
C18 C 0.3502(3) 0.53891(12) 0.97914(17) 0.0176(7) Uani 1 1 d .
C17 C 0.3512(3) 0.59625(12) 0.97456(18) 0.0192(7) Uani 1 1 d .
C2 C 0.2064(3) 0.78573(13) 0.53363(18) 0.0214(7) Uani 1 1 d .
H H 0.415(3) 0.7919(13) 0.5397(19) 0.032 Uiso 1 1 d R

loop_
_atom_site_aniso_label
_atom_site_aniso_U_11
_atom_site_aniso_U_22
_atom_site_aniso_U_33
_atom_site_aniso_U_23
_atom_site_aniso_U_13
_atom_site_aniso_U_12
Fe1 0.0146(2) 0.0167(2) 0.0114(2) 0.00174(17) 0.00387(16) 0.00143(18)
P1 0.0147(4) 0.0152(4) 0.0097(4) 0.0008(3) 0.0022(3) 0.0015(3)
P2 0.0180(4) 0.0234(4) 0.0150(4) 0.0063(3) 0.0046(3) 0.0061(3)
F15 0.0178(9) 0.0188(9) 0.0140(8) -0.0023(7) 0.0052(7) -0.0006(7)
F16 0.0215(9) 0.0214(9) 0.0138(8) -0.0005(7) 0.0063(7) 0.0054(7)
F9 0.0199(9) 0.0205(9) 0.0225(9) 0.0010(7) -0.0019(7) 0.0092(7)
F10 0.0191(9) 0.0152(9) 0.0179(9) 0.0033(7) 0.0010(7) 0.0005(7)
F12 0.0190(9) 0.0284(10) 0.0195(9) 0.0010(8) 0.0075(7) -0.0039(8)
F11 0.0199(9) 0.0186(9) 0.0146(8) -0.0030(7) 0.0050(7) -0.0005(7)
F4 0.0283(10) 0.0296(10) 0.0128(9) 0.0008(7) -0.0038(7) -0.0014(8)
C19 0.0152(15) 0.0116(15) 0.0192(16) 0.0013(12) 0.0026(12) -0.0007(12)
F17 0.0357(11) 0.0302(10) 0.0110(9) 0.0016(7) 0.0028(8) -0.0024(8)
F14 0.0217(9) 0.0165(9) 0.0238(9) -0.0068(7) 0.0021(7) -0.0029(7)
F19 0.0172(9) 0.0242(10) 0.0337(10) 0.0087(8) 0.0050(8) 0.0083(8)
F6 0.0192(9) 0.0147(9) 0.0273(10) 0.0057(7) 0.0030(7) -0.0004(7)
F7 0.0203(9) 0.0287(10) 0.0337(11) 0.0060(8) 0.0083(8) -0.0050(8)
F2 0.0402(11) 0.0129(9) 0.0277(10) -0.0057(7) 0.0035(8) -0.0028(8)
F1 0.0333(10) 0.0125(8) 0.0176(9) 0.0017(7) 0.0022(8) -0.0005(7)
F3 0.0334(11) 0.0284(10) 0.0199(10) -0.0122(8) -0.0018(8) -0.0043(8)
F8 0.0122(9) 0.0395(11) 0.0254(10) 0.0034(8) 0.0028(7) 0.0059(8)
F20 0.0231(9) 0.0250(9) 0.0152(9) 0.0025(7) 0.0073(7) 0.0068(8)
F13 0.0223(9) 0.0198(9) 0.0258(10) 0.0005(7) 0.0036(7) -0.0086(8)
F18 0.0297(10) 0.0322(11) 0.0219(10) 0.0132(8) -0.0065(8) 0.0028(8)
O2 0.0329(14) 0.0449(15) 0.0324(14) 0.0055(11) 0.0177(11) 0.0188(12)
C25 0.0177(16) 0.0165(15) 0.0093(14) -0.0018(12) 0.0012(12) -0.0016(12)
O3 0.0429(15) 0.0501(16) 0.0236(13) 0.0185(12) 0.0145(11) 0.0146(13)
O1 0.0307(14) 0.0266(13) 0.0469(15) -0.0047(12) -0.0122(12) -0.0041(11)
C15 0.0178(16) 0.0183(16) 0.0124(15) 0.0030(12) 0.0020(12) 0.0017(13)
C4 0.0205(16) 0.0202(16) 0.0128(15) -0.0013(12) 0.0048(12) 0.0050(13)
N1 0.0271(14) 0.0160(13) 0.0131(12) 0.0018(10) 0.0091(11) 0.0025(11)
C35 0.0185(16) 0.0172(16) 0.0181(16) 0.0077(13) -0.0053(13) -0.0020(13)
C12 0.034(2) 0.031(2) 0.030(2) -0.0081(15) 0.0015(16) 0.0029(16)
C36 0.0143(15) 0.0137(15) 0.0248(17) 0.0034(13) 0.0024(13) -0.0004(12)
C28 0.0113(14) 0.0216(16) 0.0102(14) 0.0032(12) 0.0026(11) 0.0006(12)
C24 0.0177(16) 0.0174(16) 0.0107(14) -0.0019(12) -0.0044(12) 0.0063(13)
C8 0.0191(17) 0.0222(17) 0.0296(18) 0.0064(14) -0.0024(14) 0.0006(13)
C26 0.0127(15) 0.0133(15) 0.0114(14) 0.0017(11) -0.0026(11) 0.0024(12)
C21 0.0160(16) 0.0153(15) 0.0139(15) 0.0010(12) 0.0000(12) 0.0024(12)
C10 0.0296(18) 0.0180(17) 0.0235(17) 0.0004(13) 0.0022(14) -0.0002(14)
C13 0.035(2) 0.0230(18) 0.0249(18) 0.0005(14) -0.0071(15) 0.0016(15)
C22 0.0183(16) 0.0200(16) 0.0156(15) -0.0017(13) 0.0016(12) -0.0044(13)
C29 0.0146(15) 0.0129(15) 0.0205(16) 0.0041(12) 0.0002(12) -0.0042(12)
C23 0.0124(15) 0.0303(18) 0.0132(15) -0.0048(13) 0.0011(12) 0.0021(13)
C34 0.0239(17) 0.0190(16) 0.0103(15) 0.0022(12) 0.0035(12) -0.0046(13)
C31 0.0115(14) 0.0175(15) 0.0105(14) 0.0041(12) 0.0008(11) 0.0030(12)
C37 0.0181(16) 0.0168(15) 0.0113(15) 0.0022(12) 0.0035(12) -0.0027(13)
C20 0.0159(15) 0.0161(15) 0.0080(14) -0.0029(11) -0.0004(11) 0.0005(12)
C27 0.0167(15) 0.0152(15) 0.0090(14) -0.0003(12) -0.0006(11) 0.0021(12)
C33 0.0134(15) 0.0123(15) 0.0167(15) -0.0007(12) 0.0022(12) -0.0002(12)
C32 0.0143(15) 0.0099(14) 0.0135(15) 0.0005(11) 0.0004(12) -0.0039(12)
C5 0.035(2) 0.0227(17) 0.0135(15) 0.0008(13) 0.0026(14) -0.0005(14)
C30 0.0178(16) 0.0126(15) 0.0145(15) -0.0035(12) -0.0032(12) 0.0013(12)
C9 0.0195(16) 0.0197(16) 0.0128(15) 0.0020(12) 0.0029(12) 0.0020(13)
C7 0.0176(16) 0.0179(16) 0.0196(15) 0.0007(13) 0.0002(12) -0.0023(13)
B1 0.0160(17) 0.0128(16) 0.0115(16) 0.0002(13) 0.0024(13) 0.0007(14)
C6 0.040(2) 0.0274(19) 0.0176(16) 0.0025(14) 0.0132(15) 0.0022(16)
C3 0.0214(17) 0.0280(19) 0.0253(19) 0.0040(15) 0.0114(14) 0.0059(14)
C11 0.0310(19) 0.0256(18) 0.0215(17) 0.0018(14) 0.0039(14) -0.0023(15)
C1AA 0.039(2) 0.049(2) 0.035(2) 0.0165(18) -0.0082(17) 0.0071(19)
C1 0.0173(17) 0.0242(18) 0.0297(19) 0.0057(15) 0.0012(14) 0.0033(14)
C14 0.0107(15) 0.0182(16) 0.0140(15) -0.0003(12) 0.0024(11) -0.0015(12)
C16 0.0221(17) 0.0139(16) 0.0248(17) -0.0027(13) 0.0059(13) 0.0001(13)
F5 0.0237(9) 0.0145(9) 0.0136(8) 0.0023(7) -0.0017(7) -0.0002(7)
C18 0.0144(15) 0.0249(17) 0.0132(15) 0.0004(13) -0.0006(12) -0.0012(13)
C17 0.0188(16) 0.0217(17) 0.0165(16) -0.0092(13) -0.0008(12) -0.0013(13)
C2 0.0229(17) 0.0267(18) 0.0153(16) 0.0063(13) 0.0051(13) 0.0025(15)

loop_
_atom_type_symbol
_atom_type_description
_atom_type_scat_dispersion_real
_atom_type_scat_dispersion_imag
_atom_type_scat_source
C C 0.0033 0.0016 'International Tables Vol C Tables 4.2.6.8 and 6.1.1.4'
H H 0.0000 0.0000 'International Tables Vol C Tables 4.2.6.8 and 6.1.1.4'
B B 0.0013 0.0007 'International Tables Vol C Tables 4.2.6.8 and 6.1.1.4'
N N 0.0061 0.0033 'International Tables Vol C Tables 4.2.6.8 and 6.1.1.4'
O O 0.0106 0.0060 'International Tables Vol C Tables 4.2.6.8 and 6.1.1.4'
F F 0.0171 0.0103 'International Tables Vol C Tables 4.2.6.8 and 6.1.1.4'
P P 0.1023 0.0942 'International Tables Vol C Tables 4.2.6.8 and 6.1.1.4'
Fe Fe 0.3463 0.8444 'International Tables Vol C Tables 4.2.6.8 and 6.1.1.4'

loop_
_geom_angle_atom_site_label_1
_geom_angle_atom_site_label_2
_geom_angle_atom_site_label_3
_geom_angle
P1 Fe1 H 83.4(12)
P2 Fe1 P1 90.71(3)
P2 Fe1 H 83.2(12)
C3 Fe1 P1 86.89(10)
C3 Fe1 P2 168.19(11)
C3 Fe1 C1 100.95(15)
C3 Fe1 C2 90.78(13)
C3 Fe1 H 85.0(12)
C1 Fe1 P1 95.15(10)
C1 Fe1 P2 90.78(10)
C1 Fe1 H 173.8(12)
C2 Fe1 P1 166.13(10)
C2 Fe1 P2 88.79(10)
C2 Fe1 C1 98.71(14)
C2 Fe1 H 82.7(12)
C4 P1 Fe1 116.25(10)
C9 P1 Fe1 115.62(10)
C9 P1 C4 101.70(13)
C7 P1 Fe1 112.50(10)
C7 P1 C4 105.15(14)
C7 P1 C9 104.19(13)
C13 P2 Fe1 111.84(11)
C13 P2 C5 102.81(15)
C5 P2 Fe1 114.14(10)
C11 P2 Fe1 117.74(11)
C11 P2 C13 106.43(15)
C11 P2 C5 102.39(15)
F5 C19 C14 119.2(2)
F5 C19 C18 116.2(2)
C18 C19 C14 124.7(3)
F10 C25 C24 115.0(2)
F10 C25 C20 120.9(2)
C24 C25 C20 124.1(3)
F1 C15 C14 120.7(2)
F1 C15 C16 114.7(2)
C16 C15 C14 124.6(3)
P1 C4 H4A 108.7
P1 C4 H4B 108.7
H4A C4 H4B 107.6
N1 C4 P1 114.13(19)
N1 C4 H4A 108.7
N1 C4 H4B 108.7
C4 N1 C6 110.0(2)
C5 N1 C4 113.7(2)
C5 N1 C6 110.7(2)
F18 C35 C36 120.6(3)
F18 C35 C34 120.7(3)
C36 C35 C34 118.7(3)
H12A C12 H12B 109.5
H12A C12 H12C 109.5
H12B C12 H12C 109.5
C11 C12 H12A 109.5
C11 C12 H12B 109.5
C11 C12 H12C 109.5
F19 C36 C35 120.0(3)
F19 C36 C37 120.8(3)
C35 C36 C37 119.2(3)
F12 C28 C29 119.7(2)
F12 C28 C27 120.4(2)
C29 C28 C27 119.8(3)
F9 C24 C25 120.6(3)
F9 C24 C23 119.4(3)
C23 C24 C25 120.1(3)
H8A C8 H8B 109.5
H8A C8 H8C 109.5
H8B C8 H8C 109.5
C7 C8 H8A 109.5
C7 C8 H8B 109.5
C7 C8 H8C 109.5
C31 C26 C27 112.9(2)
C31 C26 B1 119.9(2)
C27 C26 B1 126.9(2)
F6 C21 C22 115.7(2)
F6 C21 C20 119.4(2)
C22 C21 C20 124.9(3)
H10A C10 H10B 109.5
H10A C10 H10C 109.5
H10B C10 H10C 109.5
C9 C10 H10A 109.5
C9 C10 H10B 109.5
C9 C10 H10C 109.5
P2 C13 H13A 108.4
P2 C13 H13B 108.4
H13A C13 H13B 107.5
C1AA C13 P2 115.5(2)
C1AA C13 H13A 108.4
C1AA C13 H13B 108.4
F7 C22 C21 120.8(3)
F7 C22 C23 119.7(3)
C23 C22 C21 119.6(3)
F13 C29 C28 121.0(3)
F13 C29 C30 120.1(3)
C28 C29 C30 118.9(3)
F8 C23 C24 120.8(3)
F8 C23 C22 120.8(3)
C22 C23 C24 118.4(3)
F17 C34 C35 120.0(3)
F17 C34 C33 120.0(3)
C35 C34 C33 119.9(3)
F15 C31 C26 119.1(2)
F15 C31 C30 115.8(2)
C30 C31 C26 125.1(3)
F20 C37 C36 115.4(3)
F20 C37 C32 119.5(2)
C36 C37 C32 125.1(3)
C25 C20 C21 112.9(3)
C25 C20 B1 126.3(2)
C21 C20 B1 120.3(2)
F11 C27 C28 115.2(2)
F11 C27 C26 120.7(2)
C28 C27 C26 124.1(3)
F16 C33 C34 115.2(2)
F16 C33 C32 120.8(2)
C34 C33 C32 124.0(3)
C37 C32 B1 120.2(2)
C33 C32 C37 112.9(2)
C33 C32 B1 126.8(2)
P2 C5 H5A 109.6
P2 C5 H5B 109.6
N1 C5 P2 110.2(2)
N1 C5 H5A 109.6
N1 C5 H5B 109.6
H5A C5 H5B 108.1
F14 C30 C29 119.4(2)
F14 C30 C31 121.4(3)
C31 C30 C29 119.2(3)
P1 C9 H9A 108.2
P1 C9 H9B 108.2
C10 C9 P1 116.3(2)
C10 C9 H9A 108.2
C10 C9 H9B 108.2
H9A C9 H9B 107.4
P1 C7 H7A 108.0
P1 C7 H7B 108.0
C8 C7 P1 117.0(2)
C8 C7 H7A 108.0
C8 C7 H7B 108.0
H7A C7 H7B 107.3
C26 B1 C20 114.4(2)
C26 B1 C32 102.4(2)
C26 B1 C14 113.5(2)
C20 B1 C32 113.2(2)
C20 B1 C14 100.9(2)
C32 B1 C14 113.0(2)
N1 C6 H6A 109.5
N1 C6 H6B 109.5
N1 C6 H6C 109.5
H6A C6 H6B 109.5
H6A C6 H6C 109.5
H6B C6 H6C 109.5
O3 C3 Fe1 176.3(3)
P2 C11 H11A 109.0
P2 C11 H11B 109.0
C12 C11 P2 113.1(2)
C12 C11 H11A 109.0
C12 C11 H11B 109.0
H11A C11 H11B 107.8
C13 C1AA H1AA 109.5
C13 C1AA H1AB 109.5
C13 C1AA H1AC 109.5
H1AA C1AA H1AB 109.5
H1AA C1AA H1AC 109.5
H1AB C1AA H1AC 109.5
O1 C1 Fe1 177.4(3)
C19 C14 B1 120.0(2)
C15 C14 C19 112.7(3)
C15 C14 B1 126.9(2)
F2 C16 C15 120.6(3)
F2 C16 C17 119.7(3)
C15 C16 C17 119.7(3)
F4 C18 C19 120.7(3)
F4 C18 C17 119.7(2)
C19 C18 C17 119.6(3)
F3 C17 C16 121.0(3)
F3 C17 C18 120.5(3)
C18 C17 C16 118.5(3)
O2 C2 Fe1 176.9(3)

loop_
_geom_bond_atom_site_label_1
_geom_bond_atom_site_label_2
_geom_bond_distance
Fe1 P1 2.2599(9)
Fe1 P2 2.2417(9)
Fe1 C3 1.798(3)
Fe1 C1 1.820(3)
Fe1 C2 1.802(3)
Fe1 H 1.43(3)
P1 C4 1.834(3)
P1 C9 1.830(3)
P1 C7 1.822(3)
P2 C13 1.838(3)
P2 C5 1.841(3)
P2 C11 1.797(3)
F15 C31 1.360(3)
F16 C33 1.357(3)
F9 C24 1.352(3)
F10 C25 1.357(3)
F12 C28 1.352(3)
F11 C27 1.355(3)
F4 C18 1.351(3)
C19 C14 1.394(4)
C19 F5 1.357(3)
C19 C18 1.371(4)
F17 C34 1.349(3)
F14 C30 1.350(3)
F19 C36 1.352(3)
F6 C21 1.357(3)
F7 C22 1.346(3)
F2 C16 1.352(3)
F1 C15 1.360(3)
F3 C17 1.345(3)
F8 C23 1.343(3)
F20 C37 1.361(3)
F13 C29 1.351(3)
F18 C35 1.344(3)
O2 C2 1.136(4)
C25 C24 1.385(4)
C25 C20 1.387(4)
O3 C3 1.140(4)
O1 C1 1.138(4)
C15 C14 1.384(4)
C15 C16 1.374(4)
C4 H4A 0.9700
C4 H4B 0.9700
C4 N1 1.451(4)
N1 C5 1.435(4)
N1 C6 1.475(4)
C35 C36 1.371(4)
C35 C34 1.376(4)
C12 H12A 0.9600
C12 H12B 0.9600
C12 H12C 0.9600
C12 C11 1.510(4)
C36 C37 1.376(4)
C28 C29 1.374(4)
C28 C27 1.382(4)
C24 C23 1.379(4)
C8 H8A 0.9600
C8 H8B 0.9600
C8 H8C 0.9600
C8 C7 1.528(4)
C26 C31 1.389(4)
C26 C27 1.393(4)
C26 B1 1.651(4)
C21 C22 1.380(4)
C21 C20 1.390(4)
C10 H10A 0.9600
C10 H10B 0.9600
C10 H10C 0.9600
C10 C9 1.530(4)
C13 H13A 0.9700
C13 H13B 0.9700
C13 C1AA 1.515(4)
C22 C23 1.372(4)
C29 C30 1.378(4)
C34 C33 1.383(4)
C31 C30 1.374(4)
C37 C32 1.388(4)
C20 B1 1.655(4)
C33 C32 1.386(4)
C32 B1 1.661(4)
C5 H5A 0.9700
C5 H5B 0.9700
C9 H9A 0.9700
C9 H9B 0.9700
C7 H7A 0.9700
C7 H7B 0.9700
B1 C14 1.662(4)
C6 H6A 0.9600
C6 H6B 0.9600
C6 H6C 0.9600
C11 H11A 0.9700
C11 H11B 0.9700
C1AA H1AA 0.9600
C1AA H1AB 0.9600
C1AA H1AC 0.9600
C16 C17 1.376(4)
C18 C17 1.375(4)
